data_1550137
loop_
_publ_author_name
'Ding, Bowen'
'Hua, Carol'
'Kepert, Cameron J.'
'D'Alessandro, Deanna Michelle'

_publ_section_title
;
 Influence of Structure-Activity Relationships on Through-Space
 Intervalence Charge Transfer in Metal-Organic Frameworks with Cofacial
 Redox-Active Units
;
_journal_name_full 'Chemical Science'
_journal_paper_doi 10.1039/C8SC01128A
_journal_year 2019
_chemical_formula_sum 'C128 H72 Cd4 N16 O16 S8 Se4'
_chemical_formula_weight 3111.93
_chemical_name_common CdSDCTzTz
_space_group_crystal_system triclinic
_space_group_IT_number 2
_space_group_name_Hall '-P 1'
_space_group_name_H-M_alt 'P -1'
_symmetry_space_group_name_Hall '-P 1'
_symmetry_space_group_name_H-M 'P -1'
_atom_sites_solution_hydrogens geom
_audit_creation_method SHELXL-2014/7
_audit_update_record
;
2017-11-15 deposited with the CCDC.
2018-10-29 downloaded from the CCDC.
;
_cell_angle_alpha 82.02(3)
_cell_angle_beta 87.25(3)
_cell_angle_gamma 89.73(3)
_cell_formula_units_Z 2
_cell_length_a 15.868(3)
_cell_length_b 19.123(4)
_cell_length_c 26.124(5)
_cell_measurement_reflns_used 2760
_cell_measurement_temperature 100(2)
_cell_measurement_theta_max 29.213
_cell_measurement_theta_min 1.075
_cell_volume 7841(3)
_computing_cell_refinement 'XDS (Kabsch, 1993)'
_computing_data_collection 'BluIce (McPhillips, 2002)'
_computing_data_reduction 'XDS (Kabsch, 1993)'
_computing_molecular_graphics 'WinGX (Farrugia 2012)'
_computing_publication_material 'WinGX (Farrugia 2012)'
_computing_structure_refinement 'SHELXL-2016/4 (Sheldrick, 2016)'
_computing_structure_solution 'SHELXT (Sheldrick, 2016)'
_diffrn_ambient_temperature 100(2)
_diffrn_measured_fraction_theta_full 0.966
_diffrn_measured_fraction_theta_max 0.519
_diffrn_measurement_device_type 'ADSC Quantum 210r'
_diffrn_measurement_method 'Phi Scan'
_diffrn_radiation_type Synchrotron
_diffrn_radiation_wavelength 0.71073
_diffrn_reflns_av_R_equivalents 0.0907
_diffrn_reflns_av_unetI/netI 0.0695
_diffrn_reflns_Laue_measured_fraction_full 0.966
_diffrn_reflns_Laue_measured_fraction_max 0.519
_diffrn_reflns_limit_h_max 21
_diffrn_reflns_limit_h_min -21
_diffrn_reflns_limit_k_max 25
_diffrn_reflns_limit_k_min -25
_diffrn_reflns_limit_l_max 32
_diffrn_reflns_limit_l_min -32
_diffrn_reflns_number 109850
_diffrn_reflns_point_group_measured_fraction_full 0.966
_diffrn_reflns_point_group_measured_fraction_max 0.519
_diffrn_reflns_theta_full 25.242
_diffrn_reflns_theta_max 29.213
_diffrn_reflns_theta_min 1.075
_diffrn_source 'MX1 Beamline Australian Synchrotron'
_exptl_absorpt_coefficient_mu 1.626
_exptl_absorpt_correction_T_max 0.4318
_exptl_absorpt_correction_T_min 0.3564
_exptl_absorpt_correction_type multi-scan
_exptl_absorpt_process_details 'XDS (Kabsch, 1993)'
_exptl_crystal_colour yellow
_exptl_crystal_density_diffrn 1.318
_exptl_crystal_density_meas ?
_exptl_crystal_density_method 'not measured'
_exptl_crystal_description block
_exptl_crystal_F_000 3072
_exptl_crystal_size_max 0.08
_exptl_crystal_size_mid 0.06
_exptl_crystal_size_min 0.04
_platon_squeeze_details
;
;
_refine_diff_density_max 4.087
_refine_diff_density_min -3.500
_refine_diff_density_rms 0.271
_refine_ls_extinction_coef 0.0068(5)
_refine_ls_extinction_method 'SHELXL-2016/4 (Sheldrick 2016)'
_refine_ls_goodness_of_fit_ref 1.335
_refine_ls_hydrogen_treatment constr
_refine_ls_matrix_type full
_refine_ls_number_parameters 1575
_refine_ls_number_reflns 28473
_refine_ls_number_restraints 24
_refine_ls_restrained_S_all 1.335
_refine_ls_R_factor_all 0.1524
_refine_ls_R_factor_gt 0.1233
_refine_ls_shift/su_max 0.001
_refine_ls_shift/su_mean 0.000
_refine_ls_structure_factor_coef Fsqd
_refine_ls_weighting_details 'w=1/[\s^2^(Fo^2^)+(0.2000P)^2^] where P=(Fo^2^+2Fc^2^)/3'
_refine_ls_weighting_scheme calc
_refine_ls_wR_factor_gt 0.3461
_refine_ls_wR_factor_ref 0.3616
_reflns_Friedel_coverage 0.000
_reflns_number_gt 18399
_reflns_number_total 28473
_reflns_threshold_expression 'I > 2\s(I)'
_cod_data_source_file c8sc01128a2.cif
_cod_data_source_block shelx
_cod_depositor_comments
;
The following automatic conversions were performed:

'_exptl_absorpt_correction_type' value 'Multi-Scan' changed to
'multi-scan' according to
/home/data/users/saulius/crontab/automatic-downloads/rss-feeds/RSC/lib/dictionaries/cif_core.dic
dictionary named 'cif_core.dic' version 2.4.2 from 2011-04-26.

'_exptl_crystal_density_meas' value 'not measured' was changed to '?'
- the value is perceived as not measured.

Automatic conversion script
Id: cif_fix_values 4973 2017-02-22 13:04:09Z antanas 
;
_cod_database_code 1550137
_shelx_shelxl_version_number 2014/7
_shelx_space_group_comment
;
The symmetry employed for this shelxl refinement is uniquely defined
by the following loop, which should always be used as a source of
symmetry information in preference to the above space-group names.
They are only intended as comments.
;

loop_
_space_group_symop_operation_xyz
'x, y, z'
'-x, -y, -z'

loop_
_atom_site_label
_atom_site_type_symbol
_atom_site_fract_x
_atom_site_fract_y
_atom_site_fract_z
_atom_site_U_iso_or_equiv
_atom_site_adp_type
_atom_site_occupancy
_atom_site_site_symmetry_order
_atom_site_calc_flag
_atom_site_refinement_flags_posn
_atom_site_refinement_flags_adp
Cd4 Cd 0.85340(5) 0.06159(4) 0.38274(3) 0.0271(2) Uani 1 1 d . .
Cd2 Cd 0.14750(5) 0.56234(4) 0.37196(3) 0.0302(2) Uani 1 1 d . .
Cd3 Cd 0.35387(5) 0.05663(4) 0.61983(3) 0.0287(2) Uani 1 1 d . .
Cd1 Cd 0.35436(5) 0.44976(4) 0.35064(3) 0.0314(2) Uani 1 1 d . .
Se4 Se -0.00225(7) 0.31967(6) 0.36696(5) 0.0338(3) Uani 1 1 d . .
Se3 Se -0.00338(7) 0.17953(6) 0.63294(5) 0.0381(3) Uani 1 1 d . .
Se1 Se 0.50479(7) 0.69024(6) 0.36384(5) 0.0381(3) Uani 1 1 d . .
Se2 Se 0.49707(8) 0.19026(6) 0.35906(6) 0.0439(3) Uani 1 1 d . .
S009 S 0.8875(3) -0.0006(2) 0.93895(15) 0.0634(11) Uani 1 1 d . .
S00A S 0.7847(3) 0.1398(2) 0.82694(16) 0.0655(11) Uani 1 1 d . .
S00B S 0.2835(3) 0.1362(3) 0.16215(15) 0.0688(12) Uani 1 1 d . .
S00C S 0.3820(3) 0.5088(3) 0.89223(17) 0.0718(12) Uani 1 1 d . .
S00D S 0.3851(3) -0.0117(2) 0.07866(15) 0.0690(12) Uani 1 1 d . .
S00E S 0.2143(3) 0.6374(3) 0.81203(17) 0.0753(13) Uani 1 1 d . .
S00F S 0.2790(3) 0.3625(3) 0.81373(18) 0.0795(14) Uani 1 1 d . .
S00G S 0.1097(4) 0.5020(3) 0.93127(18) 0.0832(14) Uani 1 1 d . .
C9 C 0.3425(5) 0.4370(5) 0.5482(3) 0.0147(17) Uiso 1 1 d . .
N00I N 0.3452(5) 0.0448(5) -0.2955(3) 0.0272(19) Uiso 1 1 d . .
C21 C 0.8426(5) 0.0612(4) 0.5822(3) 0.0066(15) Uiso 1 1 d . .
O00K O 0.0769(5) 0.4564(4) 0.3809(3) 0.0319(17) Uani 1 1 d . .
O00L O -0.1098(4) 0.1855(4) 0.3731(3) 0.0321(17) Uani 1 1 d . .
C7 C 0.8509(5) 0.0684(4) 1.1860(3) 0.0114(16) Uiso 1 1 d . .
O00N O 0.4223(5) 0.5554(4) 0.3433(4) 0.046(2) Uani 1 1 d . .
O00O O 0.0750(5) 0.0441(4) 0.6149(3) 0.0368(19) Uani 1 1 d . .
N00P N 0.3481(5) 0.4376(5) 0.4368(3) 0.0282(19) Uiso 1 1 d . .
N4 N 0.1461(6) 0.5709(5) 1.2837(4) 0.037(2) Uiso 1 1 d . .
O00R O 0.5763(5) 0.0495(5) 0.3719(3) 0.040(2) Uani 1 1 d . .
O00S O 0.2901(5) 0.5819(4) 0.3612(3) 0.0389(19) Uani 1 1 d . .
N6 N 0.8530(6) 0.0701(5) 1.2974(4) 0.035(2) Uiso 1 1 d . .
O00U O 0.7102(5) 0.0764(4) 0.3817(3) 0.043(2) Uani 1 1 d . .
O00V O 0.2109(5) 0.4336(5) 0.3582(3) 0.042(2) Uani 1 1 d . .
O00W O 0.3863(5) 0.3237(4) 0.3529(3) 0.0382(19) Uani 1 1 d . .
N00X N 0.3474(6) 0.0621(5) 0.5346(4) 0.039(2) Uiso 1 1 d . .
N7 N 0.8431(6) 0.0584(5) 0.4669(4) 0.038(2) Uiso 1 1 d . .
O00Z O 0.2112(5) 0.0675(4) 0.6210(3) 0.0350(18) Uani 1 1 d . .
O010 O 0.6131(4) 0.8204(4) 0.3765(3) 0.0359(19) Uani 1 1 d . .
N011 N 0.1593(6) 0.5582(5) 0.4570(4) 0.034(2) Uiso 1 1 d . .
C5 C 0.8327(7) 0.0668(5) 0.7992(4) 0.028(2) Uani 1 1 d . .
O013 O 0.5090(5) 0.8968(4) 0.3832(4) 0.039(2) Uani 1 1 d . .
O014 O -0.0069(5) 0.1057(4) 0.3706(3) 0.0351(18) Uani 1 1 d . .
C13 C 0.3443(7) 0.4501(5) 1.1530(5) 0.032(3) Uani 1 1 d . .
O016 O -0.1118(5) 0.3118(4) 0.6329(4) 0.042(2) Uani 1 1 d . .
C3 C 0.8625(6) 0.0061(6) 0.6695(4) 0.030(2) Uani 1 1 d . .
H3 H 0.8815 -0.0344 0.6566 0.036 Uiso 1 1 calc R U
N018 N 0.3424(7) 0.4568(6) 1.2643(4) 0.044(3) Uiso 1 1 d . .
O019 O 0.4883(5) 0.4017(4) 0.3524(4) 0.053(3) Uani 1 1 d . .
O01A O -0.0091(5) 0.3921(4) 0.6295(4) 0.040(2) Uani 1 1 d . .
C12 C 0.1593(6) 0.5608(5) 0.5691(4) 0.024(2) Uani 1 1 d . .
N01C N 0.1289(6) 0.5030(5) 0.8262(4) 0.038(2) Uiso 1 1 d . .
C1 C 0.3430(6) 0.0642(5) 0.4222(4) 0.0185(19) Uiso 1 1 d . .
C25 C 0.3447(7) 0.0485(5) -0.1813(4) 0.025(2) Uani 1 1 d . .
C15 C 0.1507(6) 0.5725(6) 1.1753(4) 0.028(2) Uani 1 1 d . .
N01H N 0.8684(7) 0.0126(7) 0.8323(4) 0.051(3) Uani 1 1 d . .
N01I N 0.3704(6) 0.4881(6) 0.7911(3) 0.041(3) Uani 1 1 d . .
C11 C 0.1634(7) 0.5672(6) 0.7292(5) 0.033(3) Uani 1 1 d . .
C14 C 0.1482(7) 0.5745(6) 1.1195(5) 0.035(3) Uani 1 1 d . .
C10 C 0.3891(7) 0.4823(6) 0.4632(5) 0.033(3) Uani 1 1 d . .
H10 H 0.4217 0.5174 0.4435 0.040 Uiso 1 1 calc R U
C24 C 0.4743(7) 0.7803(6) 0.3724(5) 0.034(3) Uani 1 1 d . .
C01N C 0.1347(7) 0.0855(6) 0.6204(4) 0.031(2) Uani 1 1 d . .
C01O C 0.8354(6) 0.0638(5) 0.6342(4) 0.026(2) Uiso 1 1 d . .
N01Q N 0.2002(7) 0.6331(6) 0.9155(5) 0.050(3) Uiso 1 1 d . .
C22 C 0.7901(7) 0.1070(5) 0.5443(4) 0.032(3) Uani 1 1 d . .
H22 H 0.7531 0.1389 0.5573 0.039 Uiso 1 1 calc R U
C8 C 0.3649(7) 0.4869(7) 0.6805(5) 0.041(3) Uani 1 1 d . .
H8 H 0.3877 0.5250 0.6936 0.049 Uiso 1 1 calc R U
C01T C 0.3336(7) 0.4297(7) 0.6075(5) 0.041(3) Uani 1 1 d . .
C16 C 0.2060(7) 0.6105(7) 1.2522(5) 0.045(3) Uani 1 1 d . .
H16 H 0.2454 0.6361 1.2673 0.053 Uiso 1 1 calc R U
C26 C 0.5269(7) 0.2841(6) 0.3555(5) 0.040(3) Uani 1 1 d . .
C2 C 0.8031(7) 0.1228(7) 0.6561(5) 0.040(3) Uani 1 1 d . .
H2 H 0.7833 0.1614 0.6343 0.048 Uiso 1 1 calc R U
C01X C 0.3319(8) 0.4310(8) 0.7674(6) 0.056(4) Uani 1 1 d . .
N01Y N 0.8041(7) 0.1229(7) 0.9331(4) 0.052(3) Uani 1 1 d . .
C6 C 0.8445(9) 0.0698(6) 1.0216(6) 0.051(4) Uani 1 1 d . .
C23 C 0.8878(7) 0.0149(6) 0.5030(5) 0.036(3) Uani 1 1 d . .
H23 H 0.9235 -0.0174 0.4895 0.044 Uiso 1 1 calc R U
N021 N 0.3685(7) 0.0131(6) 0.1820(4) 0.045(3) Uiso 1 1 d . .
C022 C 0.1131(7) 0.5133(7) 0.5468(5) 0.038(3) Uani 1 1 d . .
H022 H 0.0810 0.4798 0.5685 0.046 Uiso 1 1 calc R U
C4 C 0.8620(7) 0.0072(7) 0.7231(5) 0.035(3) Uani 1 1 d . .
H4 H 0.8815 -0.0312 0.7453 0.042 Uiso 1 1 calc R U
C024 C 0.1651(8) 0.5679(7) 0.7862(5) 0.038(3) Uani 1 1 d . .
C025 C 0.2977(7) 0.3902(6) 0.4716(6) 0.044(3) Uani 1 1 d . .
H025 H 0.2659 0.3583 0.4567 0.052 Uiso 1 1 calc R U
C026 C 0.2133(7) 0.6039(6) 0.5313(4) 0.035(3) Uani 1 1 d . .
H026 H 0.2526 0.6334 0.5428 0.043 Uiso 1 1 calc R U
C17 C 0.3342(8) 0.4421(7) 0.9351(5) 0.045(3) Uiso 1 1 d . .
C028 C 0.0310(7) 0.2258(6) 0.3638(5) 0.031(2) Uani 1 1 d . .
C029 C 0.7929(8) 0.1050(6) 0.4943(5) 0.039(3) Uani 1 1 d . .
H029 H 0.7590 0.1370 0.4746 0.047 Uiso 1 1 calc R U
C02A C 0.1124(7) 0.3416(5) 0.3639(4) 0.026(2) Uani 1 1 d . .
C02C C 0.1978(7) 0.6245(7) 0.6961(5) 0.040(3) Uani 1 1 d . .
H02C H 0.2200 0.6636 0.7083 0.048 Uiso 1 1 calc R U
C02D C 0.3643(7) 0.0144(7) 0.3435(5) 0.038(3) Uani 1 1 d . .
H02D H 0.3868 -0.0240 0.3642 0.046 Uiso 1 1 calc R U
C02E C 0.3297(7) 0.4293(7) 0.7126(6) 0.044(3) Uani 1 1 d . .
C18 C 0.1594(7) 0.5706(6) 0.9509(6) 0.048(4) Uani 1 1 d . .
C02G C 0.8004(8) 0.1248(6) 0.7081(5) 0.041(3) Uani 1 1 d . .
H02G H 0.7779 0.1642 0.7210 0.050 Uiso 1 1 calc R U
C02H C 0.3896(6) 0.6699(7) 0.3589(5) 0.036(3) Uani 1 1 d . .
C02I C 0.2901(8) 0.3854(6) 0.5220(5) 0.039(3) Uani 1 1 d . .
H02I H 0.2544 0.3522 0.5413 0.047 Uiso 1 1 calc R U
C02J C 0.3319(7) 0.0726(6) 0.2610(4) 0.031(2) Uani 1 1 d . .
C02L C 0.3644(8) 0.4843(7) 0.6297(5) 0.043(3) Uani 1 1 d . .
H02L H 0.3867 0.5229 0.6076 0.051 Uiso 1 1 calc R U
C02M C 0.3031(7) 0.1301(8) 0.2819(5) 0.044(3) Uani 1 1 d . .
H02M H 0.2816 0.1687 0.2609 0.053 Uiso 1 1 calc R U
C02N C 0.1358(7) 0.4153(6) 0.3688(4) 0.029(2) Uani 1 1 d . .
C02O C 0.1639(6) 0.5608(7) 0.6256(5) 0.034(3) Uani 1 1 d . .
C02P C 0.2920(7) 0.1159(5) 0.4515(4) 0.029(2) Uani 1 1 d . .
H02P H 0.2584 0.1499 0.4335 0.035 Uiso 1 1 calc R U
C02Q C 0.4625(7) 0.3402(6) 0.3555(5) 0.037(3) Uani 1 1 d . .
C02R C -0.0326(7) 0.1695(7) 0.3680(5) 0.036(3) Uani 1 1 d . .
C02S C 0.9137(7) 0.0401(6) 1.2153(5) 0.037(3) Uani 1 1 d . .
H02S H 0.9610 0.0220 1.1993 0.044 Uiso 1 1 calc R U
C02T C 0.2959(7) 0.1120(6) 0.5020(5) 0.036(3) Uani 1 1 d . .
H02T H 0.2632 0.1437 0.5183 0.043 Uiso 1 1 calc R U
C02U C 0.1120(7) 0.5127(7) 0.4953(5) 0.038(3) Uani 1 1 d . .
H02U H 0.0772 0.4797 0.4839 0.045 Uiso 1 1 calc R U
N3 N 0.2927(9) 0.3775(7) 0.9132(6) 0.067(4) Uiso 1 1 d . .
C02W C 0.3385(8) 0.4484(7) 1.0995(5) 0.043(3) Uani 1 1 d . .
C02X C 0.8310(8) 0.0682(8) 0.7426(4) 0.045(3) Uani 1 1 d . .
C02Y C 0.1635(7) 0.2858(5) 0.3595(5) 0.035(3) Uani 1 1 d . .
H02Y H 0.2219 0.2891 0.3555 0.042 Uiso 1 1 calc R U
C02Z C 0.6357(7) 0.0940(6) 0.3732(5) 0.033(3) Uani 1 1 d . .
C030 C 0.1330(8) 0.5056(6) 0.6595(5) 0.037(3) Uani 1 1 d . .
H030 H 0.1103 0.4667 0.6473 0.045 Uiso 1 1 calc R U
C031 C 0.3902(8) 0.0202(6) 0.5064(5) 0.037(3) Uani 1 1 d . .
H031 H 0.4246 -0.0134 0.5241 0.044 Uiso 1 1 calc R U
C032 C 0.2094(8) 0.6134(7) 1.1993(5) 0.044(3) Uani 1 1 d . .
H032 H 0.2494 0.6416 1.1791 0.052 Uiso 1 1 calc R U
C033 C 0.3392(10) 0.0522(9) -0.0196(6) 0.059(4) Uani 1 1 d . .
C034 C 0.1965(7) 0.6188(7) 0.6418(5) 0.039(3) Uani 1 1 d . .
H034 H 0.2183 0.6553 0.6175 0.047 Uiso 1 1 calc R U
C035 C 0.3362(7) 0.0691(6) 0.3678(4) 0.033(2) Uani 1 1 d . .
C036 C 0.2983(7) 0.3698(7) 0.6938(6) 0.048(3) Uani 1 1 d . .
H036 H 0.2780 0.3302 0.7155 0.058 Uiso 1 1 calc R U
C037 C 0.0310(8) 0.2756(6) 0.6309(5) 0.037(3) Uani 1 1 d . .
C038 C 0.3664(7) 0.6003(6) 0.3542(5) 0.035(3) Uani 1 1 d . .
C039 C 0.0903(8) 0.5375(7) 1.2086(5) 0.046(3) Uani 1 1 d . .
H039 H 0.0480 0.5133 1.1950 0.055 Uiso 1 1 calc R U
C03A C 0.3889(7) 0.0212(6) 0.4518(5) 0.038(3) Uani 1 1 d . .
H03A H 0.4229 -0.0107 0.4366 0.046 Uiso 1 1 calc R U
C03B C 0.4005(8) 0.0114(7) -0.2090(5) 0.047(3) Uani 1 1 d . .
H03B H 0.4413 -0.0154 -0.1909 0.057 Uiso 1 1 calc R U
C03C C 0.8872(7) 0.0125(6) 0.5548(5) 0.035(3) Uani 1 1 d . .
H03C H 0.9176 -0.0230 0.5736 0.042 Uiso 1 1 calc R U
C03D C 0.3552(7) 0.0342(7) 0.1285(4) 0.037(3) Uani 1 1 d . .
C03E C 0.3060(7) 0.1306(7) 0.3348(5) 0.042(3) Uani 1 1 d . .
H03E H 0.2887 0.1705 0.3492 0.050 Uiso 1 1 calc R U
C03F C 0.8822(9) 0.0153(7) 1.0535(6) 0.055(4) Uani 1 1 d . .
H03F H 0.9053 -0.0233 1.0399 0.066 Uiso 1 1 calc R U
C03H C 0.0900(7) 0.5367(6) 1.2607(4) 0.034(3) Uani 1 1 d . .
H03H H 0.0482 0.5109 1.2811 0.041 Uiso 1 1 calc R U
C03J C 0.7910(8) 0.1035(7) 1.2649(5) 0.043(3) Uani 1 1 d . .
H03J H 0.7470 0.1250 1.2816 0.051 Uiso 1 1 calc R U
C03K C 0.9094(6) 0.0376(6) 1.2687(5) 0.036(3) Uani 1 1 d . .
H03K H 0.9500 0.0104 1.2867 0.043 Uiso 1 1 calc R U
C03L C 0.3306(8) 0.0657(7) 0.2052(5) 0.047(3) Uani 1 1 d . .
C03M C 0.1099(6) 0.1579(6) 0.6275(5) 0.036(3) Uani 1 1 d . .
C03N C -0.0333(7) 0.3310(6) 0.6313(5) 0.038(3) Uani 1 1 d . .
C03O C 0.1170(7) 0.2202(6) 0.3615(5) 0.034(3) Uani 1 1 d . .
H03O H 0.1441 0.1770 0.3613 0.041 Uiso 1 1 calc R U
C03P C 0.1630(8) 0.2174(6) 0.6260(6) 0.046(3) Uani 1 1 d . .
H03P H 0.2216 0.2158 0.6236 0.056 Uiso 1 1 calc R U
C03Q C 0.3939(9) 0.4950(7) 1.2290(5) 0.047(3) Uani 1 1 d . .
H03Q H 0.4329 0.5238 1.2416 0.057 Uiso 1 1 calc R U
C03R C 0.3626(7) 0.0104(6) 0.2917(5) 0.036(3) Uani 1 1 d . .
H03R H 0.3801 -0.0295 0.2775 0.044 Uiso 1 1 calc R U
C03S C 0.1353(8) 0.5071(6) 0.7134(5) 0.040(3) Uani 1 1 d . .
H03S H 0.1182 0.4684 0.7371 0.048 Uiso 1 1 calc R U
C03T C 0.6600(8) 0.2268(6) 0.3680(5) 0.043(3) Uani 1 1 d . .
H03T H 0.7173 0.2250 0.3740 0.052 Uiso 1 1 calc R U
C03U C 0.3433(7) 0.7277(6) 0.3630(5) 0.035(3) Uani 1 1 d . .
H03U H 0.2850 0.7274 0.3611 0.042 Uiso 1 1 calc R U
C03V C 0.2858(8) 0.4135(9) 1.1898(5) 0.055(4) Uani 1 1 d . .
H03V H 0.2441 0.3863 1.1782 0.066 Uiso 1 1 calc R U
C03W C 0.8614(9) 0.0374(7) 0.8781(5) 0.048(3) Uiso 1 1 d . .
C03X C 0.2818(9) 0.0849(8) -0.2148(5) 0.048(3) Uani 1 1 d . .
H03X H 0.2411 0.1127 -0.2008 0.058 Uiso 1 1 calc R U
C03Y C 0.3879(7) 0.7903(7) 0.3705(6) 0.044(3) Uani 1 1 d . .
H03Y H 0.3616 0.8331 0.3738 0.053 Uiso 1 1 calc R U
C03Z C 0.4000(8) 0.0111(9) -0.2628(5) 0.056(4) Uani 1 1 d . .
H03Z H 0.4420 -0.0151 -0.2774 0.068 Uiso 1 1 calc R U
N1 N 0.3008(8) 0.1101(9) 0.0599(5) 0.071(4) Uani 1 1 d . .
C041 C 0.3952(9) 0.4961(7) 1.1780(5) 0.049(3) Uani 1 1 d . .
H041 H 0.4307 0.5282 1.1574 0.058 Uiso 1 1 calc R U
C043 C 0.3875(8) 0.4811(6) 0.5181(5) 0.043(3) Uani 1 1 d . .
H043 H 0.4203 0.5133 0.5319 0.052 Uiso 1 1 calc R U
C044 C 0.3000(7) 0.3743(6) 0.6406(5) 0.035(3) Uani 1 1 d . .
H044 H 0.2766 0.3373 0.6264 0.042 Uiso 1 1 calc R U
C045 C 0.7876(8) 0.1080(7) 1.2141(5) 0.048(3) Uani 1 1 d . .
H045 H 0.7467 0.1353 1.1965 0.057 Uiso 1 1 calc R U
C046 C 0.8451(8) 0.0682(7) 0.9698(6) 0.054(4) Uani 1 1 d . .
C047 C 0.3810(10) -0.0012(9) -0.0947(5) 0.058(4) Uani 1 1 d . .
H047 H 0.4098 -0.0369 -0.1090 0.070 Uiso 1 1 calc R U
C048 C 0.2087(8) 0.6028(6) 0.4794(6) 0.044(3) Uani 1 1 d . .
H048 H 0.2420 0.6351 0.4574 0.052 Uiso 1 1 calc R U
C049 C 0.6129(7) 0.2909(6) 0.3589(6) 0.045(3) Uani 1 1 d . .
H049 H 0.6389 0.3349 0.3555 0.054 Uiso 1 1 calc R U
C04A C 0.1134(7) 0.2820(6) 0.6284(5) 0.040(3) Uani 1 1 d . .
H04A H 0.1393 0.3255 0.6283 0.048 Uiso 1 1 calc R U
C04B C 0.1552(9) 0.5738(9) 1.0077(7) 0.065(4) Uani 1 1 d . .
C04D C 0.3390(9) 0.0561(6) 0.0333(6) 0.051(4) Uani 1 1 d . .
C04E C 0.6108(7) 0.1682(6) 0.3668(5) 0.040(3) Uani 1 1 d . .
C04F C 0.8847(9) 0.0196(7) 1.1069(5) 0.051(4) Uani 1 1 d . .
H04F H 0.9112 -0.0161 1.1282 0.061 Uiso 1 1 calc R U
C04G C 0.8178(10) 0.1026(9) 0.8822(6) 0.065(4) Uani 1 1 d . .
C04H C 0.3386(8) 0.0491(10) -0.1252(5) 0.059(4) Uani 1 1 d . .
C04I C 0.1917(11) 0.6300(8) 1.0292(6) 0.062(4) Uani 1 1 d . .
H04I H 0.2196 0.6662 1.0075 0.074 Uiso 1 1 calc R U
C04J C 0.8060(10) 0.1274(8) 1.0438(5) 0.056(4) Uani 1 1 d . .
H04J H 0.7789 0.1634 1.0232 0.068 Uiso 1 1 calc R U
C04K C 0.3142(8) 0.0924(9) 0.1119(7) 0.064(5) Uani 1 1 d . .
C04L C 0.2885(9) 0.4169(8) 1.2440(6) 0.054(4) Uani 1 1 d . .
H04L H 0.2502 0.3896 1.2663 0.065 Uiso 1 1 calc R U
C04M C 0.1843(10) 0.6017(9) 0.8689(7) 0.065(4) Uani 1 1 d . .
C04N C 0.2822(9) 0.0784(8) -0.2666(6) 0.059(4) Uani 1 1 d . .
H04N H 0.2367 0.0979 -0.2846 0.071 Uiso 1 1 calc R U
C04O C 0.8103(10) 0.1282(7) 1.0972(5) 0.056(4) Uani 1 1 d . .
H04O H 0.7862 0.1658 1.1117 0.067 Uiso 1 1 calc R U
C20 C 0.3530(8) 0.4672(7) 0.8446(6) 0.047(3) Uani 1 1 d . .
C04Q C 0.3799(14) 0.4926(11) 1.0123(7) 0.089(6) Uani 1 1 d . .
C04S C 0.1164(13) 0.5184(9) 1.0455(6) 0.082(6) Uani 1 1 d . .
H04S H 0.0948 0.4787 1.0337 0.098 Uiso 1 1 calc R U
C04W C 0.2980(15) 0.1071(13) -0.0488(8) 0.110(8) Uani 1 1 d . .
H04W H 0.2730 0.1447 -0.0348 0.132 Uiso 1 1 calc R U
C04X C 0.3807(10) 0.0014(9) -0.0393(7) 0.068(5) Uani 1 1 d . .
H04X H 0.4096 -0.0324 -0.0179 0.082 Uiso 1 1 calc R U
C04Y C 0.1107(14) 0.5223(10) 1.0950(9) 0.100(7) Uani 1 1 d . .
H04Y H 0.0791 0.4877 1.1159 0.119 Uiso 1 1 calc R U
C050 C 0.3820(10) 0.4993(10) 1.0664(6) 0.070(5) Uani 1 1 d . .
C052 C 0.8482(12) 0.0761(9) 1.1287(5) 0.073(5) Uani 1 1 d . .
C053 C 0.5354(8) 0.8356(7) 0.3781(5) 0.043(3) Uani 1 1 d . .
C19 C 0.1387(11) 0.5392(11) 0.8699(7) 0.078(5) Uani 1 1 d . .
C056 C 0.1859(10) 0.6316(8) 1.0843(5) 0.060(4) Uani 1 1 d . .
H056 H 0.2070 0.6705 1.0974 0.072 Uiso 1 1 calc R U
C05F C 0.2981(12) 0.0997(12) -0.1047(6) 0.091(7) Uani 1 1 d . .
H05F H 0.2681 0.1325 -0.1263 0.109 Uiso 1 1 calc R U
C05G C 0.3094(9) 0.4001(10) 0.8638(6) 0.062(4) Uani 1 1 d . .
C05J C 0.2949(14) 0.3997(11) 1.0765(6) 0.097(8) Uani 1 1 d . .
H05J H 0.2616 0.3627 1.0931 0.117 Uiso 1 1 calc R U
C05N C 0.3172(16) 0.4241(19) 1.0031(13) 0.22(2) Uani 1 1 d . .

loop_
_atom_site_aniso_label
_atom_site_aniso_U_11
_atom_site_aniso_U_22
_atom_site_aniso_U_33
_atom_site_aniso_U_23
_atom_site_aniso_U_13
_atom_site_aniso_U_12
Cd4 0.0254(4) 0.0254(4) 0.0311(5) -0.0058(3) -0.0022(3) -0.0010(3)
Cd2 0.0277(4) 0.0261(4) 0.0377(5) -0.0084(3) -0.0008(3) 0.0010(4)
Cd3 0.0278(4) 0.0270(4) 0.0327(5) -0.0088(3) -0.0025(3) -0.0017(4)
Cd1 0.0264(4) 0.0260(4) 0.0425(5) -0.0072(3) -0.0008(3) 0.0019(4)
Se4 0.0245(5) 0.0256(6) 0.0522(8) -0.0086(5) -0.0014(5) 0.0010(5)
Se3 0.0306(6) 0.0312(6) 0.0534(8) -0.0098(5) 0.0007(5) -0.0009(5)
Se1 0.0262(6) 0.0296(6) 0.0596(9) -0.0095(5) -0.0032(5) 0.0001(5)
Se2 0.0274(6) 0.0305(6) 0.0748(10) -0.0096(6) -0.0061(6) 0.0010(6)
S009 0.085(3) 0.073(3) 0.034(2) -0.0124(17) -0.0047(18) 0.000(2)
S00A 0.065(2) 0.090(3) 0.044(2) -0.016(2) -0.0076(18) 0.024(2)
S00B 0.079(3) 0.092(3) 0.039(2) -0.020(2) -0.0075(18) 0.024(3)
S00C 0.073(3) 0.091(3) 0.054(3) -0.019(2) -0.008(2) 0.003(3)
S00D 0.096(3) 0.076(3) 0.036(2) -0.0134(18) -0.001(2) 0.002(3)
S00E 0.084(3) 0.100(3) 0.042(2) -0.015(2) 0.002(2) -0.016(3)
S00F 0.089(3) 0.101(4) 0.050(3) -0.018(2) 0.008(2) -0.025(3)
S00G 0.115(4) 0.087(3) 0.046(3) -0.008(2) 0.000(2) 0.001(3)
O00K 0.032(4) 0.023(4) 0.041(5) -0.009(3) 0.003(3) -0.003(4)
O00L 0.023(4) 0.024(4) 0.050(5) -0.010(3) 0.001(3) -0.006(3)
O00N 0.043(5) 0.033(5) 0.066(6) -0.012(4) -0.004(4) 0.002(4)
O00O 0.034(4) 0.030(4) 0.049(5) -0.012(4) -0.001(4) -0.002(4)
O00R 0.036(4) 0.050(5) 0.032(5) -0.001(4) 0.001(3) -0.002(4)
O00S 0.028(4) 0.032(4) 0.057(6) -0.009(4) 0.003(4) -0.010(4)
O00U 0.033(4) 0.042(5) 0.052(6) -0.003(4) -0.002(4) 0.005(4)
O00V 0.030(4) 0.047(5) 0.049(5) -0.012(4) -0.004(4) -0.002(4)
O00W 0.033(4) 0.030(4) 0.051(5) -0.001(4) -0.004(4) -0.002(4)
O00Z 0.026(4) 0.035(4) 0.047(5) -0.016(4) -0.007(3) 0.006(4)
O010 0.019(4) 0.031(4) 0.060(6) -0.011(4) -0.003(3) -0.005(4)
C5 0.049(7) 0.019(5) 0.014(5) 0.000(4) 0.002(4) -0.015(5)
O013 0.025(4) 0.028(4) 0.068(6) -0.016(4) -0.009(4) -0.010(4)
O014 0.028(4) 0.026(4) 0.053(5) -0.010(3) -0.003(3) -0.009(4)
C13 0.026(5) 0.019(5) 0.045(7) 0.016(5) -0.002(5) 0.001(5)
O016 0.025(4) 0.031(4) 0.072(6) -0.017(4) -0.007(4) 0.003(4)
C3 0.023(5) 0.030(6) 0.037(7) -0.005(5) 0.001(4) 0.004(5)
O019 0.030(5) 0.023(4) 0.104(9) -0.005(4) 0.002(5) 0.010(4)
O01A 0.030(4) 0.021(4) 0.069(6) -0.009(4) -0.008(4) 0.000(4)
C12 0.018(5) 0.023(5) 0.033(6) -0.004(4) -0.011(4) 0.001(5)
C25 0.034(5) 0.029(5) 0.010(5) 0.005(4) 0.001(4) -0.002(5)
C15 0.019(5) 0.031(6) 0.029(6) 0.010(4) -0.001(4) -0.009(5)
N01H 0.045(6) 0.096(9) 0.021(5) -0.036(6) -0.002(4) 0.015(6)
N01I 0.047(6) 0.062(7) 0.011(5) 0.003(4) -0.001(4) 0.020(5)
C11 0.028(6) 0.033(6) 0.039(7) -0.010(5) 0.011(5) -0.009(5)
C14 0.032(6) 0.025(6) 0.047(7) -0.004(5) 0.008(5) 0.009(5)
C10 0.031(6) 0.027(6) 0.042(7) -0.004(5) -0.011(5) -0.016(5)
C24 0.030(6) 0.039(6) 0.036(7) -0.011(5) 0.007(5) -0.006(6)
C01N 0.032(6) 0.028(6) 0.034(6) -0.009(4) -0.003(5) 0.001(6)
C22 0.038(6) 0.025(5) 0.032(7) -0.002(4) 0.006(5) 0.013(5)
C8 0.035(6) 0.062(8) 0.032(7) -0.026(6) -0.009(5) 0.007(6)
C01T 0.033(6) 0.058(8) 0.025(6) 0.007(5) 0.023(5) -0.003(6)
C16 0.028(6) 0.057(8) 0.052(8) -0.014(6) -0.010(5) 0.007(6)
C26 0.034(6) 0.027(6) 0.057(8) -0.007(5) 0.004(5) 0.012(6)
C2 0.034(6) 0.050(7) 0.032(7) 0.006(5) 0.008(5) 0.001(6)
C01X 0.044(7) 0.076(10) 0.064(9) -0.055(8) -0.037(7) 0.035(8)
N01Y 0.052(7) 0.089(9) 0.019(5) -0.021(5) 0.005(4) -0.007(7)
C6 0.061(9) 0.028(6) 0.060(10) 0.000(6) 0.012(7) 0.003(7)
C23 0.034(6) 0.041(7) 0.036(7) -0.012(5) -0.007(5) 0.014(6)
C022 0.033(6) 0.047(7) 0.030(7) 0.011(5) 0.008(5) -0.004(6)
C4 0.023(5) 0.049(7) 0.032(7) -0.005(5) 0.006(4) 0.001(5)
C024 0.040(6) 0.050(7) 0.030(7) -0.020(5) -0.012(5) -0.003(6)
C025 0.027(6) 0.028(6) 0.075(10) -0.010(6) 0.011(6) -0.020(6)
C026 0.033(6) 0.044(7) 0.028(6) 0.001(5) 0.002(5) -0.005(6)
C028 0.021(5) 0.023(5) 0.050(7) -0.012(5) -0.007(5) 0.003(5)
C029 0.037(6) 0.034(6) 0.044(8) 0.004(5) -0.007(5) 0.011(6)
C02A 0.032(6) 0.023(5) 0.023(6) 0.003(4) -0.002(4) 0.004(5)
C02C 0.027(6) 0.068(9) 0.032(7) -0.028(6) -0.002(5) -0.002(6)
C02D 0.023(5) 0.057(8) 0.037(7) -0.018(6) 0.008(5) -0.014(6)
C02E 0.024(6) 0.041(7) 0.066(9) -0.007(6) -0.004(6) 0.015(6)
C18 0.028(6) 0.021(6) 0.093(11) -0.007(6) 0.014(6) 0.005(5)
C02G 0.053(8) 0.033(6) 0.039(7) -0.007(5) -0.002(6) 0.010(6)
C02H 0.012(5) 0.046(7) 0.050(8) -0.005(6) -0.002(4) 0.003(5)
C02I 0.051(7) 0.033(6) 0.035(7) -0.008(5) 0.000(5) 0.009(6)
C02J 0.029(5) 0.035(6) 0.031(6) -0.010(5) 0.000(4) -0.005(5)
C02L 0.038(7) 0.043(7) 0.051(8) -0.020(6) 0.001(6) -0.004(6)
C02M 0.036(6) 0.070(9) 0.026(7) -0.002(6) -0.003(5) 0.007(7)
C02N 0.025(5) 0.031(6) 0.031(6) 0.000(4) -0.005(4) 0.004(5)
C02O 0.012(5) 0.045(7) 0.048(7) -0.011(5) -0.018(4) 0.005(5)
C02P 0.029(5) 0.025(5) 0.033(6) -0.004(4) 0.002(4) 0.010(5)
C02Q 0.023(6) 0.036(7) 0.050(8) -0.006(5) -0.002(5) 0.013(6)
C02R 0.033(6) 0.041(7) 0.036(7) -0.011(5) -0.016(5) -0.003(6)
C02S 0.030(6) 0.046(7) 0.035(7) -0.010(5) -0.002(5) -0.001(6)
C02T 0.027(5) 0.033(6) 0.043(7) 0.011(5) -0.003(5) 0.013(5)
C02U 0.033(6) 0.047(7) 0.038(7) -0.020(5) -0.003(5) 0.000(6)
C02W 0.031(6) 0.043(7) 0.053(8) 0.002(6) 0.004(5) -0.011(6)
C02X 0.035(6) 0.083(10) 0.017(6) -0.011(6) 0.004(5) -0.002(7)
C02Y 0.033(6) 0.023(5) 0.050(8) -0.011(5) 0.009(5) -0.002(5)
C02Z 0.030(6) 0.032(6) 0.040(7) -0.014(5) -0.003(5) 0.005(6)
C030 0.046(7) 0.022(5) 0.043(7) -0.002(5) 0.000(5) -0.007(6)
C031 0.044(7) 0.032(6) 0.034(7) -0.003(5) -0.002(5) 0.004(6)
C032 0.047(7) 0.040(7) 0.040(8) 0.008(5) 0.004(6) 0.003(6)
C033 0.062(9) 0.063(10) 0.053(10) -0.006(7) -0.021(7) -0.020(9)
C034 0.030(6) 0.055(8) 0.035(7) -0.017(6) -0.006(5) 0.000(6)
C035 0.036(6) 0.036(6) 0.025(6) 0.002(5) -0.002(4) -0.003(5)
C036 0.019(6) 0.048(8) 0.082(11) -0.023(7) -0.001(6) -0.006(6)
C037 0.038(6) 0.031(6) 0.042(7) -0.010(5) 0.000(5) -0.017(6)
C038 0.025(6) 0.043(7) 0.039(7) -0.014(5) 0.001(5) 0.006(6)
C039 0.035(7) 0.047(8) 0.058(9) -0.013(6) -0.015(6) -0.005(6)
C03A 0.026(6) 0.033(6) 0.063(9) -0.031(6) 0.000(5) 0.017(5)
C03B 0.050(7) 0.069(9) 0.019(6) 0.004(6) -0.002(5) 0.031(7)
C03C 0.026(5) 0.033(6) 0.046(7) -0.004(5) -0.008(5) 0.006(5)
C03D 0.034(6) 0.051(7) 0.027(6) -0.009(5) 0.004(5) -0.002(6)
C03E 0.033(6) 0.038(7) 0.058(9) -0.017(6) -0.004(6) -0.013(6)
C03F 0.059(9) 0.049(8) 0.056(9) -0.005(7) 0.000(7) 0.023(7)
C03H 0.024(5) 0.042(7) 0.034(7) 0.000(5) 0.007(4) -0.004(5)
C03J 0.038(7) 0.051(8) 0.041(8) -0.016(6) 0.001(5) 0.011(6)
C03K 0.016(5) 0.039(7) 0.053(8) -0.007(5) -0.012(5) -0.003(5)
C03L 0.044(7) 0.061(8) 0.036(7) -0.017(6) 0.020(5) -0.033(7)
C03M 0.015(5) 0.031(6) 0.066(9) -0.018(5) -0.006(5) 0.010(5)
C03N 0.030(6) 0.035(7) 0.048(8) -0.005(5) 0.005(5) 0.015(6)
C03O 0.033(6) 0.026(6) 0.043(7) -0.006(5) -0.007(5) -0.006(5)
C03P 0.036(7) 0.026(6) 0.079(10) -0.018(6) 0.012(6) 0.003(6)
C03Q 0.052(8) 0.055(8) 0.037(8) -0.014(6) -0.004(6) -0.015(7)
C03R 0.031(6) 0.032(6) 0.049(8) -0.013(5) -0.005(5) -0.009(6)
C03S 0.047(7) 0.036(6) 0.037(7) 0.000(5) 0.000(5) -0.010(6)
C03T 0.041(7) 0.028(6) 0.063(9) -0.012(6) -0.005(6) 0.013(6)
C03U 0.023(5) 0.028(6) 0.054(8) -0.012(5) 0.003(5) -0.016(5)
C03V 0.032(6) 0.095(12) 0.041(8) -0.022(7) 0.007(5) 0.001(7)
C03X 0.054(8) 0.067(9) 0.025(7) -0.010(6) 0.000(5) 0.012(7)
C03Y 0.028(6) 0.039(7) 0.069(10) -0.018(6) -0.007(6) 0.008(6)
C03Z 0.040(7) 0.093(12) 0.040(8) -0.024(8) -0.008(6) 0.004(8)
N1 0.053(7) 0.125(13) 0.033(7) -0.002(7) -0.008(5) -0.011(8)
C041 0.054(8) 0.049(8) 0.042(8) -0.005(6) -0.001(6) -0.023(7)
C043 0.043(7) 0.028(6) 0.060(9) -0.009(6) -0.010(6) -0.008(6)
C044 0.024(5) 0.036(6) 0.048(8) -0.019(5) 0.001(5) 0.001(5)
C045 0.039(7) 0.061(9) 0.041(8) -0.005(6) 0.009(6) 0.011(7)
C046 0.037(7) 0.050(8) 0.079(11) -0.030(8) 0.028(7) -0.008(7)
C047 0.079(10) 0.078(10) 0.013(6) 0.006(6) 0.008(6) -0.021(9)
C048 0.043(7) 0.023(6) 0.067(9) -0.011(5) -0.006(6) -0.015(6)
C049 0.026(6) 0.026(6) 0.083(10) -0.011(6) -0.011(6) 0.002(6)
C04A 0.025(6) 0.033(6) 0.063(9) -0.012(6) 0.001(5) -0.015(6)
C04B 0.044(8) 0.065(10) 0.086(13) -0.017(9) 0.008(8) -0.018(8)
C04D 0.053(8) 0.020(6) 0.082(11) -0.005(6) -0.022(7) -0.019(6)
C04E 0.025(6) 0.032(6) 0.067(9) -0.021(6) -0.014(5) -0.010(6)
C04F 0.062(9) 0.049(8) 0.043(8) -0.015(6) 0.005(6) 0.020(7)
C04G 0.074(10) 0.084(11) 0.031(8) 0.014(7) -0.017(7) -0.003(9)
C04H 0.036(7) 0.116(14) 0.033(8) -0.036(8) -0.004(6) -0.020(9)
C04I 0.084(11) 0.060(9) 0.041(9) 0.001(7) -0.017(8) -0.021(9)
C04J 0.080(10) 0.070(9) 0.019(7) -0.013(6) 0.018(6) -0.004(8)
C04K 0.025(6) 0.094(12) 0.075(11) -0.030(9) 0.019(6) 0.015(8)
C04L 0.047(8) 0.066(10) 0.050(9) -0.008(7) -0.013(6) -0.019(8)
C04M 0.049(9) 0.062(10) 0.081(12) -0.005(8) 0.002(8) 0.019(8)
C04N 0.057(9) 0.067(10) 0.051(9) 0.002(7) -0.007(7) 0.016(8)
C04O 0.088(11) 0.043(7) 0.036(8) -0.004(6) 0.005(7) 0.010(8)
C20 0.029(6) 0.049(8) 0.068(10) -0.023(7) -0.008(6) -0.008(6)
C04Q 0.111(16) 0.101(15) 0.052(11) -0.002(10) 0.003(10) -0.012(13)
C04S 0.138(17) 0.058(10) 0.047(10) -0.001(7) -0.001(10) -0.068(12)
C04W 0.125(18) 0.15(2) 0.068(14) -0.052(14) -0.058(13) 0.009(17)
C04X 0.063(10) 0.058(10) 0.084(13) -0.012(9) -0.007(9) 0.000(9)
C04Y 0.107(16) 0.072(13) 0.12(2) -0.012(12) 0.020(14) -0.051(13)
C050 0.066(10) 0.106(14) 0.032(8) 0.016(8) -0.004(7) -0.015(10)
C052 0.126(15) 0.088(12) 0.010(6) -0.015(7) -0.025(8) 0.011(11)
C053 0.034(6) 0.051(8) 0.046(8) -0.012(6) 0.002(5) 0.015(7)
C19 0.075(12) 0.096(14) 0.057(11) 0.001(9) 0.024(9) 0.001(11)
C056 0.084(11) 0.072(10) 0.022(7) -0.004(6) 0.009(6) -0.047(9)
C05F 0.092(13) 0.16(2) 0.027(9) -0.037(10) -0.004(8) 0.040(14)
C05G 0.040(7) 0.091(12) 0.063(10) -0.037(9) -0.010(7) -0.012(9)
C05J 0.140(18) 0.125(16) 0.030(9) -0.023(9) 0.021(9) -0.097(15)
C05N 0.14(2) 0.35(4) 0.26(4) -0.27(4) -0.16(2) 0.19(3)

loop_
_atom_type_symbol
_atom_type_description
_atom_type_scat_dispersion_real
_atom_type_scat_dispersion_imag
_atom_type_scat_source
C C 0.0033 0.0016 'International Tables Vol C Tables 4.2.6.8 and 6.1.1.4'
H H 0.0000 0.0000 'International Tables Vol C Tables 4.2.6.8 and 6.1.1.4'
N N 0.0061 0.0033 'International Tables Vol C Tables 4.2.6.8 and 6.1.1.4'
O O 0.0106 0.0060 'International Tables Vol C Tables 4.2.6.8 and 6.1.1.4'
S S 0.1246 0.1234 'International Tables Vol C Tables 4.2.6.8 and 6.1.1.4'
Se Se -0.0929 2.2259 'International Tables Vol C Tables 4.2.6.8 and 6.1.1.4'
Cd Cd -0.8075 1.2024 'International Tables Vol C Tables 4.2.6.8 and 6.1.1.4'

loop_
_geom_angle_atom_site_label_1
_geom_angle_atom_site_label_2
_geom_angle_atom_site_label_3
_geom_angle
_geom_angle_site_symmetry_1
_geom_angle_site_symmetry_3
N7 Cd4 N6 174.8(4) . 1_554
N7 Cd4 O00U 88.3(3) . .
N6 Cd4 O00U 86.9(3) 1_554 .
N7 Cd4 O00O 94.8(3) . 2_656
N6 Cd4 O00O 89.7(3) 1_554 2_656
O00U Cd4 O00O 126.3(3) . 2_656
N7 Cd4 O014 96.8(3) . 1_655
N6 Cd4 O014 86.4(3) 1_554 1_655
O00U Cd4 O014 151.9(3) . 1_655
O00O Cd4 O014 80.9(3) 2_656 1_655
N7 Cd4 O00L 90.1(3) . 1_655
N6 Cd4 O00L 88.5(3) 1_554 1_655
O00U Cd4 O00L 96.9(3) . 1_655
O00O Cd4 O00L 136.6(3) 2_656 1_655
O014 Cd4 O00L 55.7(2) 1_655 1_655
N7 Cd4 C02R 94.3(4) . 1_655
N6 Cd4 C02R 86.7(4) 1_554 1_655
O00U Cd4 C02R 124.3(3) . 1_655
O00O Cd4 C02R 108.9(3) 2_656 1_655
O014 Cd4 C02R 28.0(3) 1_655 1_655
O00L Cd4 C02R 27.7(3) 1_655 1_655
N011 Cd2 N4 175.3(4) . 1_554
N011 Cd2 O00S 88.6(3) . .
N4 Cd2 O00S 86.9(3) 1_554 .
N011 Cd2 O00K 93.1(3) . .
N4 Cd2 O00K 90.7(3) 1_554 .
O00S Cd2 O00K 128.1(3) . .
N011 Cd2 O01A 95.8(3) . 2_566
N4 Cd2 O01A 87.5(3) 1_554 2_566
O00S Cd2 O01A 149.1(3) . 2_566
O00K Cd2 O01A 82.4(3) . 2_566
N011 Cd2 O016 88.9(3) . 2_566
N4 Cd2 O016 90.1(3) 1_554 2_566
O00S Cd2 O016 94.4(3) . 2_566
O00K Cd2 O016 137.5(3) . 2_566
O01A Cd2 O016 55.2(3) 2_566 2_566
N011 Cd2 C03N 92.4(4) . 2_566
N4 Cd2 C03N 89.0(4) 1_554 2_566
O00S Cd2 C03N 122.7(3) . 2_566
O00K Cd2 C03N 109.1(3) . 2_566
O01A Cd2 C03N 26.8(3) 2_566 2_566
O016 Cd2 C03N 28.5(3) 2_566 2_566
N00I Cd3 N00X 173.0(4) 1_556 .
N00I Cd3 O00Z 88.2(3) 1_556 .
N00X Cd3 O00Z 85.9(3) . .
N00I Cd3 O00R 86.9(3) 1_556 2_656
N00X Cd3 O00R 93.3(3) . 2_656
O00Z Cd3 O00R 124.1(3) . 2_656
N00I Cd3 O013 91.9(3) 1_556 2_666
N00X Cd3 O013 95.0(3) . 2_666
O00Z Cd3 O013 152.6(3) . 2_666
O00R Cd3 O013 83.2(3) 2_656 2_666
N00I Cd3 O010 85.9(3) 1_556 2_666
N00X Cd3 O010 98.5(3) . 2_666
O00Z Cd3 O010 97.5(3) . 2_666
O00R Cd3 O010 137.5(3) 2_656 2_666
O013 Cd3 O010 55.2(3) 2_666 2_666
N00I Cd3 C053 87.8(4) 1_556 2_666
N00X Cd3 C053 98.6(4) . 2_666
O00Z Cd3 C053 125.2(3) . 2_666
O00R Cd3 C053 110.2(3) 2_656 2_666
O013 Cd3 C053 27.6(3) 2_666 2_666
O010 Cd3 C053 27.7(3) 2_666 2_666
N00P Cd1 N018 172.2(4) . 1_554
N00P Cd1 O00N 92.9(3) . .
N018 Cd1 O00N 92.8(4) 1_554 .
N00P Cd1 O00V 85.6(3) . .
N018 Cd1 O00V 86.8(4) 1_554 .
O00N Cd1 O00V 125.7(3) . .
N00P Cd1 O019 89.5(4) . .
N018 Cd1 O019 96.3(4) 1_554 .
O00N Cd1 O019 85.0(3) . .
O00V Cd1 O019 149.1(3) . .
N00P Cd1 O00W 90.6(3) . .
N018 Cd1 O00W 88.5(3) 1_554 .
O00N Cd1 O00W 139.8(3) . .
O00V Cd1 O00W 94.5(3) . .
O019 Cd1 O00W 55.0(3) . .
N00P Cd1 C02Q 88.8(4) . .
N018 Cd1 C02Q 94.0(4) 1_554 .
O00N Cd1 C02Q 112.2(3) . .
O00V Cd1 C02Q 122.0(3) . .
O019 Cd1 C02Q 27.3(3) . .
O00W Cd1 C02Q 27.8(3) . .
C02A Se4 C028 86.6(4) . .
C03M Se3 C037 86.7(5) . .
C24 Se1 C02H 88.1(5) . .
C26 Se2 C04E 87.6(5) . .
C03W S009 C046 94.2(8) . .
C04G S00A C5 86.8(7) . .
C04K S00B C03L 88.0(7) . .
C20 S00C C17 88.1(7) . .
C03D S00D C04D 89.8(7) . .
C04M S00E C024 89.3(8) . .
C05G S00F C01X 91.6(8) . .
C18 S00G C19 86.2(9) . .
C043 C9 C01T 127.5(10) . .
C043 C9 C02I 115.9(10) . .
C01T C9 C02I 116.6(9) . .
C03Z N00I C04N 109.1(11) . .
C03Z N00I Cd3 127.0(8) . 1_554
C04N N00I Cd3 123.6(8) . 1_554
C01O C21 C03C 129.4(8) . .
C01O C21 C22 122.2(8) . .
C03C C21 C22 107.8(8) . .
C02N O00K Cd2 101.0(6) . .
C02R O00L Cd4 89.6(7) . 1_455
C02S C7 C045 114.1(10) . .
C02S C7 C052 127.1(11) . .
C045 C7 C052 117.5(10) . .
C038 O00N Cd1 105.9(7) . .
C01N O00O Cd4 100.7(6) . 2_656
C10 N00P C025 110.0(10) . .
C10 N00P Cd1 121.9(7) . .
C025 N00P Cd1 127.9(8) . .
C03H N4 C16 117.0(10) . .
C03H N4 Cd2 121.9(8) . 1_556
C16 N4 Cd2 121.1(8) . 1_556
C02Z O00R Cd3 102.8(7) . 2_656
C038 O00S Cd2 173.2(8) . .
C03K N6 C03J 109.1(10) . .
C03K N6 Cd4 123.6(8) . 1_556
C03J N6 Cd4 127.0(8) . 1_556
C02Z O00U Cd4 168.0(9) . .
C02N O00V Cd1 169.1(8) . .
C02Q O00W Cd1 86.8(6) . .
C031 N00X C02T 110.8(10) . .
C031 N00X Cd3 124.2(8) . .
C02T N00X Cd3 125.0(8) . .
C23 N7 C029 107.7(10) . .
C23 N7 Cd4 126.6(8) . .
C029 N7 Cd4 125.5(8) . .
C01N O00Z Cd3 169.5(8) . .
C053 O010 Cd3 89.3(8) . 2_666
C048 N011 C02U 110.7(10) . .
C048 N011 Cd2 124.4(8) . .
C02U N011 Cd2 124.7(8) . .
N01H C5 C02X 124.0(10) . .
N01H C5 S00A 118.2(7) . .
C02X C5 S00A 117.7(9) . .
C053 O013 Cd3 92.9(8) . 2_666
C02R O014 Cd4 91.8(7) . 1_455
C02W C13 C03V 121.4(12) . .
C02W C13 C041 128.0(10) . .
C03V C13 C041 109.6(12) . .
C03N O016 Cd2 87.0(6) . 2_566
C4 C3 C01O 123.0(10) . .
C4 C3 H3 118.5 . .
C01O C3 H3 118.5 . .
C04L N018 C03Q 113.6(12) . .
C04L N018 Cd1 122.0(9) . 1_556
C03Q N018 Cd1 124.1(9) . 1_556
C02Q O019 Cd1 93.9(7) . .
C03N O01A Cd2 93.2(7) . 2_566
C022 C12 C026 111.8(10) . .
C022 C12 C02O 124.5(10) . .
C026 C12 C02O 123.1(10) . .
C19 N01C C024 93.0(10) . .
C03A C1 C035 128.1(10) . .
C03A C1 C02P 113.4(9) . .
C035 C1 C02P 118.5(9) . .
C03B C25 C04H 127.9(11) . .
C03B C25 C03X 111.0(10) . .
C04H C25 C03X 120.8(11) . .
C039 C15 C032 114.9(11) . .
C039 C15 C14 121.8(11) . .
C032 C15 C14 122.9(10) . .
C03W N01H C5 102.3(11) . .
C20 N01I C01X 102.9(11) . .
C03S C11 C02C 124.4(11) . .
C03S C11 C024 116.7(11) . .
C02C C11 C024 118.6(11) . .
C04Y C14 C056 114.1(14) . .
C04Y C14 C15 124.4(13) . .
C056 C14 C15 121.4(11) . .
N00P C10 C043 126.8(10) . .
N00P C10 H10 116.6 . .
C043 C10 H10 116.6 . .
C03Y C24 C053 124.7(11) . .
C03Y C24 Se1 112.1(9) . .
C053 C24 Se1 123.2(8) . .
O00Z C01N O00O 123.8(10) . .
O00Z C01N C03M 120.3(11) . .
O00O C01N C03M 115.8(10) . .
C21 C01O C3 120.2(9) . .
C21 C01O C2 123.6(9) . .
C3 C01O C2 116.2(10) . .
C04M N01Q C18 92.2(11) . .
C029 C22 C21 124.5(9) . .
C029 C22 H22 117.8 . .
C21 C22 H22 117.8 . .
C02L C8 C02E 116.3(13) . .
C02L C8 H8 121.8 . .
C02E C8 H8 121.8 . .
C044 C01T C02L 116.3(12) . .
C044 C01T C9 127.5(12) . .
C02L C01T C9 116.2(10) . .
C032 C16 N4 122.2(12) . .
C032 C16 H16 118.9 . .
N4 C16 H16 118.9 . .
C049 C26 C02Q 127.4(11) . .
C049 C26 Se2 110.6(8) . .
C02Q C26 Se2 121.6(9) . .
C02G C2 C01O 122.0(11) . .
C02G C2 H2 119.0 . .
C01O C2 H2 119.0 . .
C02E C01X N01I 124.6(15) . .
C02E C01X S00F 120.7(10) . .
N01I C01X S00F 114.6(9) . .
C04G N01Y C046 106.9(12) . .
C046 C6 C03F 119.7(13) . .
C046 C6 C04J 120.7(13) . .
C03F C6 C04J 119.6(14) . .
C03C C23 N7 129.5(10) . .
C03C C23 H23 115.3 . .
N7 C23 H23 115.3 . .
C03L N021 C03D 103.1(10) . .
C02U C022 C12 123.5(11) . .
C02U C022 H022 118.2 . .
C12 C022 H022 118.2 . .
C3 C4 C02X 118.1(11) . .
C3 C4 H4 121.0 . .
C02X C4 H4 121.0 . .
C11 C024 N01C 121.0(10) . .
C11 C024 S00E 121.3(10) . .
N01C C024 S00E 117.5(8) . .
C02I C025 N00P 128.3(12) . .
C02I C025 H025 115.9 . .
N00P C025 H025 115.9 . .
C048 C026 C12 122.3(11) . .
C048 C026 H026 118.8 . .
C12 C026 H026 118.8 . .
N3 C17 S00C 119.2(10) . .
N3 C17 C05N 105.1(14) . .
S00C C17 C05N 135.6(14) . .
C03O C028 C02R 128.8(10) . .
C03O C028 Se4 110.8(8) . .
C02R C028 Se4 120.2(8) . .
C22 C029 N7 126.5(10) . .
C22 C029 H029 116.7 . .
N7 C029 H029 116.7 . .
C02Y C02A C02N 128.6(10) . .
C02Y C02A Se4 113.9(8) . .
C02N C02A Se4 117.4(7) . .
C11 C02C C034 115.3(12) . .
C11 C02C H02C 122.4 . .
C034 C02C H02C 122.4 . .
C035 C02D C03R 126.3(13) . .
C035 C02D H02D 116.8 . .
C03R C02D H02D 116.8 . .
C8 C02E C036 122.9(13) . .
C8 C02E C01X 116.5(13) . .
C036 C02E C01X 120.5(14) . .
C04B C18 N01Q 117.4(12) . .
C04B C18 S00G 116.3(10) . .
N01Q C18 S00G 125.9(12) . .
C2 C02G C02X 121.1(11) . .
C2 C02G H02G 119.4 . .
C02X C02G H02G 119.4 . .
C03U C02H C038 131.6(10) . .
C03U C02H Se1 109.9(9) . .
C038 C02H Se1 118.4(8) . .
C025 C02I C9 117.5(11) . .
C025 C02I H02I 121.3 . .
C9 C02I H02I 121.3 . .
C02M C02J C03R 122.8(11) . .
C02M C02J C03L 124.1(11) . .
C03R C02J C03L 113.0(11) . .
C8 C02L C01T 125.2(13) . .
C8 C02L H02L 117.4 . .
C01T C02L H02L 117.4 . .
C02J C02M C03E 119.4(12) . .
C02J C02M H02M 120.3 . .
C03E C02M H02M 120.3 . .
O00V C02N O00K 124.7(10) . .
O00V C02N C02A 117.7(10) . .
O00K C02N C02A 117.5(9) . .
C034 C02O C030 121.9(12) . .
C034 C02O C12 117.5(11) . .
C030 C02O C12 120.6(11) . .
C02T C02P C1 120.0(9) . .
C02T C02P H02P 120.0 . .
C1 C02P H02P 120.0 . .
O019 C02Q O00W 124.0(10) . .
O019 C02Q C26 117.1(10) . .
O00W C02Q C26 118.4(11) . .
O019 C02Q Cd1 58.8(6) . .
O00W C02Q Cd1 65.4(6) . .
C26 C02Q Cd1 175.3(9) . .
O00L C02R O014 122.9(11) . .
O00L C02R C028 118.8(11) . .
O014 C02R C028 118.1(10) . .
O00L C02R Cd4 62.7(6) . 1_455
O014 C02R Cd4 60.3(6) . 1_455
C028 C02R Cd4 175.8(8) . 1_455
C7 C02S C03K 121.5(10) . .
C7 C02S H02S 119.2 . .
C03K C02S H02S 119.2 . .
C02P C02T N00X 125.5(11) . .
C02P C02T H02T 117.3 . .
N00X C02T H02T 117.3 . .
C022 C02U N011 125.7(11) . .
C022 C02U H02U 117.1 . .
N011 C02U H02U 117.1 . .
C05G N3 C17 96.7(12) . .
C050 C02W C05J 115.9(14) . .
C050 C02W C13 117.2(13) . .
C05J C02W C13 126.9(12) . .
C02G C02X C4 119.5(11) . .
C02G C02X C5 124.8(12) . .
C4 C02X C5 115.7(11) . .
C02A C02Y C03O 112.5(10) . .
C02A C02Y H02Y 123.7 . .
C03O C02Y H02Y 123.7 . .
O00U C02Z O00R 123.3(11) . .
O00U C02Z C04E 120.8(11) . .
O00R C02Z C04E 115.8(10) . .
C02O C030 C03S 120.1(11) . .
C02O C030 H030 119.9 . .
C03S C030 H030 119.9 . .
N00X C031 C03A 126.8(11) . .
N00X C031 H031 116.6 . .
C03A C031 H031 116.6 . .
C16 C032 C15 119.7(11) . .
C16 C032 H032 120.2 . .
C15 C032 H032 120.2 . .
C04X C033 C04W 124.2(17) . .
C04X C033 C04D 120.5(15) . .
C04W C033 C04D 115.2(16) . .
C02O C034 C02C 120.5(13) . .
C02O C034 H034 119.7 . .
C02C C034 H034 119.7 . .
C02D C035 C1 118.6(10) . .
C02D C035 C03E 116.3(11) . .
C1 C035 C03E 124.9(11) . .
C044 C036 C02E 115.0(13) . .
C044 C036 H036 122.5 . .
C02E C036 H036 122.5 . .
C04A C037 C03N 128.8(11) . .
C04A C037 Se3 111.8(9) . .
C03N C037 Se3 119.4(9) . .
O00S C038 O00N 119.9(11) . .
O00S C038 C02H 119.6(10) . .
O00N C038 C02H 120.5(10) . .
C03H C039 C15 122.7(12) . .
C03H C039 H039 118.7 . .
C15 C039 H039 118.7 . .
C1 C03A C031 123.5(9) . .
C1 C03A H03A 118.2 . .
C031 C03A H03A 118.2 . .
C25 C03B C03Z 124.5(11) . .
C25 C03B H03B 117.8 . .
C03Z C03B H03B 117.8 . .
C23 C03C C21 123.7(10) . .
C23 C03C H03C 118.2 . .
C21 C03C H03C 118.2 . .
C04K C03D N021 122.1(12) . .
C04K C03D S00D 111.6(11) . .
N021 C03D S00D 126.2(10) . .
C02M C03E C035 120.1(12) . .
C02M C03E H03E 119.9 . .
C035 C03E H03E 119.9 . .
C6 C03F C04F 118.9(13) . .
C6 C03F H03F 120.5 . .
C04F C03F H03F 120.5 . .
N4 C03H C039 123.3(11) . .
N4 C03H H03H 118.3 . .
C039 C03H H03H 118.3 . .
C045 C03J N6 128.6(11) . .
C045 C03J H03J 115.7 . .
N6 C03J H03J 115.7 . .
N6 C03K C02S 127.3(10) . .
N6 C03K H03K 116.3 . .
C02S C03K H03K 116.3 . .
N021 C03L C02J 125.4(13) . .
N021 C03L S00B 115.9(10) . .
C02J C03L S00B 118.4(10) . .
C03P C03M C01N 127.7(10) . .
C03P C03M Se3 113.2(8) . .
C01N C03M Se3 118.8(8) . .
O01A C03N O016 124.6(10) . .
O01A C03N C037 117.8(10) . .
O016 C03N C037 117.6(10) . .
O01A C03N Cd2 60.1(6) . 2_566
O016 C03N Cd2 64.5(5) . 2_566
C037 C03N Cd2 177.0(9) . 2_566
C028 C03O C02Y 115.9(10) . .
C028 C03O H03O 122.0 . .
C02Y C03O H03O 122.0 . .
C03M C03P C04A 111.1(10) . .
C03M C03P H03P 124.4 . .
C04A C03P H03P 124.4 . .
C041 C03Q N018 126.8(13) . .
C041 C03Q H03Q 116.6 . .
N018 C03Q H03Q 116.6 . .
C02D C03R C02J 114.8(11) . .
C02D C03R H03R 122.6 . .
C02J C03R H03R 122.6 . .
C11 C03S C030 117.5(11) . .
C11 C03S H03S 121.2 . .
C030 C03S H03S 121.2 . .
C04E C03T C049 112.1(11) . .
C04E C03T H03T 123.9 . .
C049 C03T H03T 123.9 . .
C02H C03U C03Y 116.9(10) . .
C02H C03U H03U 121.5 . .
C03Y C03U H03U 121.5 . .
C13 C03V C04L 122.3(13) . .
C13 C03V H03V 118.8 . .
C04L C03V H03V 118.8 . .
N01H C03W C04G 119.9(13) . .
N01H C03W S009 130.7(11) . .
C04G C03W S009 109.0(10) . .
C04N C03X C25 121.0(12) . .
C04N C03X H03X 119.5 . .
C25 C03X H03X 119.5 . .
C24 C03Y C03U 112.9(11) . .
C24 C03Y H03Y 123.5 . .
C03U C03Y H03Y 123.5 . .
N00I C03Z C03B 126.9(13) . .
N00I C03Z H03Z 116.5 . .
C03B C03Z H03Z 116.5 . .
C04K N1 C04D 107.5(13) . .
C03Q C041 C13 123.3(12) . .
C03Q C041 H041 118.4 . .
C13 C041 H041 118.4 . .
C9 C043 C10 121.5(11) . .
C9 C043 H043 119.2 . .
C10 C043 H043 119.2 . .
C01T C044 C036 124.2(12) . .
C01T C044 H044 117.9 . .
C036 C044 H044 117.9 . .
C03J C045 C7 118.1(11) . .
C03J C045 H045 120.9 . .
C7 C045 H045 120.9 . .
C6 C046 N01Y 123.3(11) . .
C6 C046 S009 124.4(12) . .
N01Y C046 S009 112.2(11) . .
C04H C047 C04X 119.0(15) . .
C04H C047 H047 120.5 . .
C04X C047 H047 120.5 . .
C026 C048 N011 125.5(12) . .
C026 C048 H048 117.3 . .
N011 C048 H048 117.3 . .
C26 C049 C03T 116.6(11) . .
C26 C049 H049 121.7 . .
C03T C049 H049 121.7 . .
C037 C04A C03P 117.1(11) . .
C037 C04A H04A 121.4 . .
C03P C04A H04A 121.4 . .
C04I C04B C04S 114.9(16) . .
C04I C04B C18 122.1(14) . .
C04S C04B C18 122.9(14) . .
C033 C04D N1 126.9(13) . .
C033 C04D S00D 122.4(12) . .
N1 C04D S00D 110.7(11) . .
C03T C04E C02Z 128.7(11) . .
C03T C04E Se2 112.8(9) . .
C02Z C04E Se2 118.5(9) . .
C052 C04F C03F 121.7(13) . .
C052 C04F H04F 119.2 . .
C03F C04F H04F 119.2 . .
C03W C04G N01Y 117.6(12) . .
C03W C04G S00A 112.6(12) . .
N01Y C04G S00A 129.7(13) . .
C05F C04H C047 120.3(14) . .
C05F C04H C25 121.4(16) . .
C047 C04H C25 118.1(13) . .
C04B C04I C056 120.6(14) . .
C04B C04I H04I 119.7 . .
C056 C04I H04I 119.7 . .
C04O C04J C6 118.5(14) . .
C04O C04J H04J 120.7 . .
C6 C04J H04J 120.7 . .
C03D C04K N1 120.3(14) . .
C03D C04K S00B 110.8(13) . .
N1 C04K S00B 128.9(13) . .
N018 C04L C03V 123.8(14) . .
N018 C04L H04L 118.1 . .
C03V C04L H04L 118.1 . .
C19 C04M N01Q 123.0(16) . .
C19 C04M S00E 113.9(14) . .
N01Q C04M S00E 123.0(13) . .
C03X C04N N00I 126.9(13) . .
C03X C04N H04N 116.6 . .
N00I C04N H04N 116.6 . .
C052 C04O C04J 122.5(14) . .
C052 C04O H04O 118.7 . .
C04J C04O H04O 118.7 . .
N01I C20 C05G 121.1(12) . .
N01I C20 S00C 126.6(11) . .
C05G C20 S00C 112.2(11) . .
C050 C04Q C05N 110.9(19) . .
C04Y C04S C04B 122.7(16) . .
C04Y C04S H04S 118.7 . .
C04B C04S H04S 118.7 . .
C033 C04W C05F 113(2) . .
C033 C04W H04W 123.4 . .
C05F C04W H04W 123.4 . .
C033 C04X C047 119.7(16) . .
C033 C04X H04X 120.2 . .
C047 C04X H04X 120.2 . .
C04S C04Y C14 125.6(17) . .
C04S C04Y H04Y 117.2 . .
C14 C04Y H04Y 117.2 . .
C02W C050 C04Q 115.6(17) . .
C04O C052 C04F 118.7(12) . .
C04O C052 C7 127.3(14) . .
C04F C052 C7 113.8(13) . .
O013 C053 O010 122.4(13) . .
O013 C053 C24 119.1(11) . .
O010 C053 C24 118.4(11) . .
O013 C053 Cd3 59.5(7) . 2_666
O010 C053 Cd3 63.0(7) . 2_666
C24 C053 Cd3 175.0(10) . 2_666
C04M C19 N01C 124.8(15) . .
C04M C19 S00G 112.4(15) . .
N01C C19 S00G 122.0(14) . .
C14 C056 C04I 121.5(13) . .
C14 C056 H056 119.3 . .
C04I C056 H056 119.3 . .
C04H C05F C04W 123.4(19) . .
C04H C05F H05F 118.3 . .
C04W C05F H05F 118.3 . .
N3 C05G C20 123.7(13) . .
N3 C05G S00F 126.6(14) . .
C20 C05G S00F 109.5(12) . .
C02W C05J C05N 106.0(14) . .
C02W C05J H05J 127.0 . .
C05N C05J H05J 127.0 . .
C04Q C05N C17 92(2) . .
C04Q C05N C05J 91.5(11) . .
C17 C05N C05J 177(2) . .

loop_
_geom_bond_atom_site_label_1
_geom_bond_atom_site_label_2
_geom_bond_distance
_geom_bond_site_symmetry_2
Cd4 N7 2.190(10) .
Cd4 N6 2.212(10) 1_554
Cd4 O00U 2.289(8) .
Cd4 O00O 2.309(8) 2_656
Cd4 O014 2.367(8) 1_655
Cd4 O00L 2.420(7) 1_655
Cd4 C02R 2.724(12) 1_655
Cd2 N011 2.228(10) .
Cd2 N4 2.289(10) 1_554
Cd2 O00S 2.293(8) .
Cd2 O00K 2.297(7) .
Cd2 O01A 2.358(8) 2_566
Cd2 O016 2.457(8) 2_566
Cd2 C03N 2.717(10) 2_566
Cd3 N00I 2.189(9) 1_556
Cd3 N00X 2.222(10) .
Cd3 O00Z 2.272(7) .
Cd3 O00R 2.297(8) 2_656
Cd3 O013 2.348(8) 2_666
Cd3 O010 2.427(8) 2_666
Cd3 C053 2.722(14) 2_666
Cd1 N00P 2.228(9) .
Cd1 N018 2.257(11) 1_554
Cd1 O00N 2.275(9) .
Cd1 O00V 2.294(8) .
Cd1 O019 2.312(8) .
Cd1 O00W 2.455(8) .
Cd1 C02Q 2.695(10) .
Se4 C02A 1.864(11) .
Se4 C028 1.880(10) .
Se3 C03M 1.846(10) .
Se3 C037 1.913(12) .
Se1 C24 1.827(12) .
Se1 C02H 1.885(10) .
Se2 C26 1.846(12) .
Se2 C04E 1.865(11) .
S009 C03W 1.722(14) .
S009 C046 1.751(13) .
S00A C04G 1.626(14) .
S00A C5 1.809(11) .
S00B C04K 1.705(15) .
S00B C03L 1.815(16) .
S00C C20 1.650(14) .
S00C C17 1.727(14) .
S00D C03D 1.716(12) .
S00D C04D 1.808(14) .
S00E C04M 1.597(18) .
S00E C024 1.771(12) .
S00F C05G 1.669(15) .
S00F C01X 1.832(19) .
S00G C18 1.686(14) .
S00G C19 1.705(17) .
C9 C043 1.269(15) .
C9 C01T 1.534(14) .
C9 C02I 1.545(15) .
N00I C03Z 1.347(16) .
N00I C04N 1.428(17) .
N00I Cd3 2.189(9) 1_554
C21 C01O 1.365(13) .
C21 C03C 1.418(13) .
C21 C22 1.508(13) .
O00K C02N 1.274(13) .
O00L C02R 1.266(14) .
O00L Cd4 2.420(7) 1_455
C7 C02S 1.351(14) .
C7 C045 1.481(14) .
C7 C052 1.487(14) .
O00N C038 1.281(13) .
O00O C01N 1.263(14) .
O00O Cd4 2.309(8) 2_656
N00P C10 1.357(14) .
N00P C025 1.411(14) .
N4 C03H 1.322(15) .
N4 C16 1.385(16) .
N4 Cd2 2.289(10) 1_556
O00R C02Z 1.278(14) .
O00R Cd3 2.297(8) 2_656
O00S C038 1.260(13) .
N6 C03K 1.345(15) .
N6 C03J 1.422(15) .
N6 Cd4 2.212(10) 1_556
O00U C02Z 1.250(13) .
O00V C02N 1.251(13) .
O00W C02Q 1.259(13) .
N00X C031 1.325(15) .
N00X C02T 1.462(14) .
N7 C23 1.388(14) .
N7 C029 1.432(15) .
O00Z C01N 1.261(13) .
O010 C053 1.264(14) .
O010 Cd3 2.427(8) 2_666
N011 C048 1.369(15) .
N011 C02U 1.418(16) .
C5 N01H 1.390(15) .
C5 C02X 1.477(15) .
O013 C053 1.263(14) .
O013 Cd3 2.348(8) 2_666
O014 C02R 1.278(14) .
O014 Cd4 2.367(8) 1_455
C13 C02W 1.409(18) .
C13 C03V 1.418(17) .
C13 C041 1.437(18) .
O016 C03N 1.298(14) .
O016 Cd2 2.457(8) 2_566
C3 C4 1.403(16) .
C3 C01O 1.417(14) .
C3 H3 0.9300 .
N018 C04L 1.327(17) .
N018 C03Q 1.342(17) .
N018 Cd1 2.257(11) 1_556
O019 C02Q 1.239(14) .
O01A C03N 1.226(14) .
O01A Cd2 2.358(8) 2_566
C12 C022 1.378(16) .
C12 C026 1.445(15) .
C12 C02O 1.481(16) .
N01C C19 1.43(2) .
N01C C024 1.598(16) .
C1 C03A 1.294(15) .
C1 C035 1.421(15) .
C1 C02P 1.536(13) .
C25 C03B 1.372(16) .
C25 C04H 1.467(16) .
C25 C03X 1.468(16) .
C15 C039 1.373(16) .
C15 C032 1.439(17) .
C15 C14 1.457(17) .
N01H C03W 1.348(17) .
N01I C20 1.415(17) .
N01I C01X 1.476(16) .
C11 C03S 1.358(16) .
C11 C02C 1.393(17) .
C11 C024 1.494(16) .
C14 C04Y 1.41(2) .
C14 C056 1.438(17) .
C10 C043 1.429(18) .
C10 H10 0.9300 .
C24 C03Y 1.385(16) .
C24 C053 1.466(19) .
C01N C03M 1.472(15) .
C01O C2 1.417(16) .
N01Q C04M 1.47(2) .
N01Q C18 1.530(17) .
C22 C029 1.311(17) .
C22 H22 0.9300 .
C8 C02L 1.335(17) .
C8 C02E 1.391(19) .
C8 H8 0.9300 .
C01T C044 1.364(16) .
C01T C02L 1.366(18) .
C16 C032 1.374(18) .
C16 H16 0.9300 .
C26 C049 1.381(16) .
C26 C02Q 1.478(14) .
C2 C02G 1.362(17) .
C2 H2 0.9300 .
C01X C02E 1.440(19) .
N01Y C04G 1.442(19) .
N01Y C046 1.49(2) .
C6 C046 1.36(2) .
C6 C03F 1.393(19) .
C6 C04J 1.434(19) .
C23 C03C 1.346(17) .
C23 H23 0.9300 .
N021 C03L 1.366(17) .
N021 C03D 1.427(16) .
C022 C02U 1.349(17) .
C022 H022 0.9300 .
C4 C02X 1.414(18) .
C4 H4 0.9300 .
C025 C02I 1.308(18) .
C025 H025 0.9300 .
C026 C048 1.365(18) .
C026 H026 0.9300 .
C17 N3 1.589(19) .
C17 C05N 1.77(4) .
C028 C03O 1.368(15) .
C028 C02R 1.469(17) .
C029 H029 0.9300 .
C02A C02Y 1.351(14) .
C02A C02N 1.484(15) .
C02C C034 1.440(16) .
C02C H02C 0.9300 .
C02D C035 1.359(17) .
C02D C03R 1.368(17) .
C02D H02D 0.9300 .
C02E C036 1.404(18) .
C18 C04B 1.49(2) .
C02G C02X 1.408(18) .
C02G H02G 0.9300 .
C02H C03U 1.338(16) .
C02H C038 1.407(17) .
C02I H02I 0.9300 .
C02J C02M 1.362(17) .
C02J C03R 1.436(16) .
C02J C03L 1.483(16) .
C02L H02L 0.9300 .
C02M C03E 1.385(18) .
C02M H02M 0.9300 .
C02O C034 1.353(17) .
C02O C030 1.358(17) .
C02P C02T 1.315(16) .
C02P H02P 0.9300 .
C02R Cd4 2.724(12) 1_455
C02S C03K 1.387(17) .
C02S H02S 0.9300 .
C02T H02T 0.9300 .
C02U H02U 0.9300 .
N3 C05G 1.32(2) .
C02W C050 1.374(19) .
C02W C05J 1.38(2) .
C02Y C03O 1.451(16) .
C02Y H02Y 0.9300 .
C02Z C04E 1.460(16) .
C030 C03S 1.413(17) .
C030 H030 0.9300 .
C031 C03A 1.426(17) .
C031 H031 0.9300 .
C032 H032 0.9300 .
C033 C04X 1.32(2) .
C033 C04W 1.39(3) .
C033 C04D 1.39(2) .
C034 H034 0.9300 .
C035 C03E 1.452(17) .
C036 C044 1.378(19) .
C036 H036 0.9300 .
C037 C04A 1.311(16) .
C037 C03N 1.468(16) .
C039 C03H 1.357(18) .
C039 H039 0.9300 .
C03A H03A 0.9300 .
C03B C03Z 1.408(18) .
C03B H03B 0.9300 .
C03C H03C 0.9300 .
C03D C04K 1.32(2) .
C03E H03E 0.9300 .
C03F C04F 1.41(2) .
C03F H03F 0.9300 .
C03H H03H 0.9300 .
C03J C045 1.321(18) .
C03J H03J 0.9300 .
C03K H03K 0.9300 .
C03M C03P 1.412(17) .
C03N Cd2 2.717(10) 2_566
C03O H03O 0.9300 .
C03P C04A 1.469(16) .
C03P H03P 0.9300 .
C03Q C041 1.330(18) .
C03Q H03Q 0.9300 .
C03R H03R 0.9300 .
C03S H03S 0.9300 .
C03T C04E 1.374(17) .
C03T C049 1.429(15) .
C03T H03T 0.9300 .
C03U C03Y 1.434(17) .
C03U H03U 0.9300 .
C03V C04L 1.430(19) .
C03V H03V 0.9300 .
C03W C04G 1.44(2) .
C03X C04N 1.375(19) .
C03X H03X 0.9300 .
C03Y H03Y 0.9300 .
C03Z H03Z 0.9300 .
N1 C04K 1.38(2) .
N1 C04D 1.44(2) .
C041 H041 0.9300 .
C043 H043 0.9300 .
C044 H044 0.9300 .
C045 H045 0.9300 .
C047 C04H 1.36(2) .
C047 C04X 1.45(2) .
C047 H047 0.9300 .
C048 H048 0.9300 .
C049 H049 0.9300 .
C04A H04A 0.9300 .
C04B C04I 1.42(2) .
C04B C04S 1.46(2) .
C04F C052 1.40(2) .
C04F H04F 0.9300 .
C04H C05F 1.32(2) .
C04I C056 1.444(19) .
C04I H04I 0.9300 .
C04J C04O 1.403(19) .
C04J H04J 0.9300 .
C04L H04L 0.9300 .
C04M C19 1.40(2) .
C04N H04N 0.9300 .
C04O C052 1.36(2) .
C04O H04O 0.9300 .
C20 C05G 1.47(2) .
C04Q C050 1.44(2) .
C04Q C05N 1.70(4) .
C04S C04Y 1.31(3) .
C04S H04S 0.9300 .
C04W C05F 1.49(2) .
C04W H04W 0.9300 .
C04X H04X 0.9300 .
C04Y H04Y 0.9300 .
C053 Cd3 2.722(14) 2_666
C056 H056 0.9300 .
C05F H05F 0.9300 .
C05J C05N 1.92(4) .
C05J H05J 0.9300 .

loop_
_platon_squeeze_void_nr
_platon_squeeze_void_average_x
_platon_squeeze_void_average_y
_platon_squeeze_void_average_z
_platon_squeeze_void_volume
_platon_squeeze_void_count_electrons
_platon_squeeze_void_content
1 0.048 0.249 0.000 536 248 ' '
2 -0.048 0.751 0.000 538 245 ' '
3 0.023 0.249 0.498 118 69 ' '
4 -0.023 0.751 0.502 118 69 ' '
5 0.462 0.744 0.505 120 73 ' '
6 0.470 0.750 0.003 545 253 ' '
7 0.530 0.250 0.997 547 255 ' '
8 0.538 0.256 0.495 119 69 ' '
